data_4088393
loop_
_publ_author_name
'Xiang, Li'
'Xie, Zuowei'

_publ_section_title
;
 Reaction of [\h1:\h5-(R2NCH2CH2)C2B9H10]TaMe3 with Isonitriles: Effects
 of Nitrogen Substituents on Product Formation
;
_journal_issue 10
_journal_name_full Organometallics
_journal_page_first 1430
_journal_paper_doi 10.1021/acs.organomet.6b00053
_journal_volume 35
_journal_year 2016
_chemical_formula_sum 'C26 H53 B9 N2 O Ta'
_chemical_formula_weight 687.94
_space_group_crystal_system monoclinic
_space_group_IT_number 14
_space_group_name_Hall '-P 2ybc'
_space_group_name_H-M_alt 'P 1 21/c 1'
_atom_sites_solution_hydrogens geom
_audit_creation_method SHELXL-2014/6
_cell_angle_alpha 90
_cell_angle_beta 109.071(2)
_cell_angle_gamma 90
_cell_formula_units_Z 4
_cell_length_a 20.753(3)
_cell_length_b 10.2357(16)
_cell_length_c 17.330(3)
_cell_measurement_reflns_used 4117
_cell_measurement_temperature 296(2)
_cell_measurement_theta_max 20.50
_cell_measurement_theta_min 2.24
_cell_volume 3479.2(10)
_computing_cell_refinement 'Bruker SAINT'
_computing_data_collection 'Bruker APEX2'
_computing_data_reduction 'Bruker SAINT'
_computing_molecular_graphics 'Bruker SHELXTL'
_computing_publication_material 'Bruker SHELXTL'
_computing_structure_refinement 'SHELXL-2014/6 (Sheldrick, 2014)'
_diffrn_ambient_temperature 296(2)
_diffrn_measured_fraction_theta_full 1.000
_diffrn_measured_fraction_theta_max 0.991
_diffrn_measurement_device_type 'Bruker APEX-II CCD'
_diffrn_measurement_method '\f and \w scans'
_diffrn_radiation_type MoK\a
_diffrn_radiation_wavelength 0.71073
_diffrn_reflns_av_R_equivalents 0.0951
_diffrn_reflns_av_unetI/netI 0.1297
_diffrn_reflns_Laue_measured_fraction_full 1.000
_diffrn_reflns_Laue_measured_fraction_max 0.991
_diffrn_reflns_limit_h_max 27
_diffrn_reflns_limit_h_min -29
_diffrn_reflns_limit_k_max 14
_diffrn_reflns_limit_k_min -13
_diffrn_reflns_limit_l_max 24
_diffrn_reflns_limit_l_min -20
_diffrn_reflns_number 34372
_diffrn_reflns_point_group_measured_fraction_full 1.000
_diffrn_reflns_point_group_measured_fraction_max 0.991
_diffrn_reflns_theta_full 25.242
_diffrn_reflns_theta_max 30.762
_diffrn_reflns_theta_min 1.038
_exptl_absorpt_coefficient_mu 3.180
_exptl_absorpt_correction_T_max 0.8321
_exptl_absorpt_correction_T_min 0.7415
_exptl_absorpt_correction_type multi-scan
_exptl_crystal_colour colourless
_exptl_crystal_density_diffrn 1.313
_exptl_crystal_description block
_exptl_crystal_F_000 1396
_exptl_crystal_size_max 0.100
_exptl_crystal_size_mid 0.080
_exptl_crystal_size_min 0.060
_platon_squeeze_details
;
;
_refine_diff_density_max 1.213
_refine_diff_density_min -1.361
_refine_diff_density_rms 0.131
_refine_ls_extinction_method none
_refine_ls_goodness_of_fit_ref 0.908
_refine_ls_hydrogen_treatment constr
_refine_ls_matrix_type full
_refine_ls_number_parameters 433
_refine_ls_number_reflns 10766
_refine_ls_number_restraints 392
_refine_ls_restrained_S_all 0.909
_refine_ls_R_factor_all 0.1071
_refine_ls_R_factor_gt 0.0557
_refine_ls_shift/su_max 0.007
_refine_ls_shift/su_mean 0.000
_refine_ls_structure_factor_coef Fsqd
_refine_ls_weighting_details 'w=1/[\s^2^(Fo^2^)+(0.0288P)^2^] where P=(Fo^2^+2Fc^2^)/3'
_refine_ls_weighting_scheme calc
_refine_ls_wR_factor_gt 0.1247
_refine_ls_wR_factor_ref 0.1391
_reflns_Friedel_coverage 0.000
_reflns_number_gt 5820
_reflns_number_total 10766
_reflns_threshold_expression 'I > 2\s(I)'
_cod_data_source_file om6b00053_si_002.cif
_cod_data_source_block 4a
_cod_original_cell_volume 3479.3(9)
_cod_original_sg_symbol_H-M 'P 21/c'
_cod_database_code 4088393
_shelx_space_group_comment
;
The symmetry employed for this shelxl refinement is uniquely defined
by the following loop, which should always be used as a source of
symmetry information in preference to the above space-group names.
They are only intended as comments.
;
_shelx_estimated_absorpt_t_min 0.742
_shelx_estimated_absorpt_t_max 0.832
_shelxl_version_number 2014/6

loop_
_space_group_symop_operation_xyz
'x, y, z'
'-x, y+1/2, -z+1/2'
'-x, -y, -z'
'x, -y-1/2, z-1/2'

loop_
_atom_site_label
_atom_site_type_symbol
_atom_site_fract_x
_atom_site_fract_y
_atom_site_fract_z
_atom_site_U_iso_or_equiv
_atom_site_adp_type
_atom_site_occupancy
_atom_site_site_symmetry_order
_atom_site_calc_flag
_atom_site_refinement_flags_posn
_atom_site_refinement_flags_adp
_atom_site_refinement_flags_occupancy
_atom_site_disorder_assembly
_atom_site_disorder_group
Ta1 Ta 0.27671(2) 0.35140(2) 0.10972(2) 0.04257(9) Uani 1 1 d . . . . .
N1 N 0.2733(3) 0.4949(5) 0.2078(3) 0.0482(13) Uani 1 1 d . . . . .
N2 N 0.2080(2) 0.3950(5) 0.0218(3) 0.0448(12) Uani 1 1 d . . . . .
O1 O 0.3434(2) 0.5007(5) 0.0859(2) 0.0568(12) Uani 1 1 d . . . . .
B3 B 0.3746(4) 0.1897(9) 0.1144(5) 0.057(2) Uani 1 1 d . . . . .
B4 B 0.2916(4) 0.1323(8) 0.0573(5) 0.056(2) Uani 1 1 d . . . . .
H4 H 0.2713 0.1452 -0.0093 0.068 Uiso 1 1 calc R U . . .
B5 B 0.2444(4) 0.1296(7) 0.1225(5) 0.057(2) Uani 1 1 d . . . . .
H5 H 0.1887 0.1415 0.0987 0.068 Uiso 1 1 calc R U . . .
B6 B 0.3571(5) 0.0775(9) 0.2623(5) 0.072(3) Uani 1 1 d . . . . .
H6 H 0.3783 0.0642 0.3288 0.087 Uiso 1 1 calc R U . . .
B7 B 0.4071(4) 0.0774(10) 0.1959(5) 0.068(2) Uani 1 1 d . . . . .
H7 H 0.4625 0.0619 0.2208 0.081 Uiso 1 1 calc R U . . .
B8 B 0.3610(5) 0.0175(10) 0.1021(6) 0.072(3) Uani 1 1 d . . . . .
H8 H 0.3851 -0.0400 0.0654 0.086 Uiso 1 1 calc R U . . .
B9 B 0.2776(6) -0.0148(10) 0.1028(7) 0.097(4) Uani 1 1 d . . . . .
H9 H 0.2462 -0.0921 0.0645 0.117 Uiso 1 1 calc R U . . .
B10 B 0.2754(5) 0.0178(9) 0.2029(6) 0.072(3) Uani 1 1 d . . . . .
H10 H 0.2427 -0.0359 0.2308 0.087 Uiso 1 1 calc R U . . .
B11 B 0.3489(5) -0.0526(10) 0.1905(6) 0.076(3) Uani 1 1 d . . . . .
H11 H 0.3643 -0.1533 0.2104 0.091 Uiso 1 1 calc R U . . .
C1 C 0.2936(3) 0.1805(6) 0.2128(4) 0.0495(15) Uani 1 1 d . . . . .
C2 C 0.3673(4) 0.2125(8) 0.2098(4) 0.0615(19) Uani 1 1 d . . . . .
H2 H 0.4002 0.2882 0.2481 0.074 Uiso 1 1 calc R U . . .
C3 C 0.2578(4) 0.2672(8) 0.2589(4) 0.069(2) Uani 1 1 d . . . . .
H3A H 0.2215 0.2196 0.2702 0.083 Uiso 1 1 calc R U . . .
H3B H 0.2900 0.2972 0.3102 0.083 Uiso 1 1 calc R U . . .
C4 C 0.2298(4) 0.3797(7) 0.2034(4) 0.0531(17) Uani 1 1 d . . . . .
H4A H 0.2161 0.3472 0.1478 0.064 Uiso 1 1 calc R U . . .
H4B H 0.1888 0.4089 0.2133 0.064 Uiso 1 1 calc R U . . .
C5 C 0.3229(4) 0.5242(8) 0.2888(4) 0.066(2) Uani 1 1 d . . . . .
H5A H 0.3531 0.5931 0.2833 0.079 Uiso 1 1 calc R U . . .
H5B H 0.3504 0.4471 0.3092 0.079 Uiso 1 1 calc R U . . .
C6 C 0.2891(5) 0.5664(10) 0.3509(4) 0.087(3) Uani 1 1 d . . . . .
H6A H 0.3236 0.5819 0.4034 0.104 Uiso 1 1 calc R U . . .
H6B H 0.2590 0.4979 0.3575 0.104 Uiso 1 1 calc R U . . .
C7 C 0.2481(6) 0.6925(11) 0.3204(5) 0.099(3) Uani 1 1 d . . . . .
H7A H 0.2243 0.7177 0.3579 0.118 Uiso 1 1 calc R U . . .
H7B H 0.2787 0.7628 0.3181 0.118 Uiso 1 1 calc R U . . .
C8 C 0.1978(5) 0.6692(8) 0.2375(5) 0.083(3) Uani 1 1 d . . . . .
H8A H 0.1755 0.7510 0.2161 0.100 Uiso 1 1 calc R U . . .
H8B H 0.1632 0.6088 0.2419 0.100 Uiso 1 1 calc R U . . .
C9 C 0.2313(4) 0.6135(8) 0.1774(4) 0.065(2) Uani 1 1 d . . . . .
H9A H 0.1958 0.5922 0.1266 0.078 Uiso 1 1 calc R U . . .
H9B H 0.2599 0.6804 0.1657 0.078 Uiso 1 1 calc R U . . .
C10 C 0.1470(3) 0.4060(8) -0.0484(3) 0.0692(18) Uani 1 1 d D U . . .
C11 C 0.0875(6) 0.3452(19) -0.0290(10) 0.090(3) Uani 0.5 1 d D U P A 1
H11A H 0.0832 0.3857 0.0197 0.107 Uiso 0.5 1 calc R U P A 1
H11B H 0.0963 0.2529 -0.0179 0.107 Uiso 0.5 1 calc R U P A 1
C11' C 0.0827(5) 0.414(2) -0.0250(9) 0.089(3) Uani 0.5 1 d D U P A 2
H11C H 0.0847 0.4905 0.0083 0.107 Uiso 0.5 1 calc R U P A 2
H11D H 0.0803 0.3375 0.0073 0.107 Uiso 0.5 1 calc R U P A 2
C12 C 0.0205(5) 0.3620(18) -0.0996(11) 0.099(3) Uani 0.5 1 d D U P A 1
H12A H -0.0185 0.3205 -0.0894 0.119 Uiso 0.5 1 calc R U P A 1
C12' C 0.0185(5) 0.4197(18) -0.1008(11) 0.095(3) Uani 0.5 1 d D U P A 2
H12B H -0.0192 0.4164 -0.0784 0.114 Uiso 0.5 1 calc R U P A 2
C13 C 0.0356(9) 0.305(3) -0.1733(11) 0.104(3) Uani 0.5 1 d D U P A 1
H13A H 0.0451 0.2130 -0.1629 0.124 Uiso 0.5 1 calc R U P A 1
H13D H -0.0059 0.3118 -0.2198 0.124 Uiso 0.5 1 calc R U P A 1
C13' C 0.0125(8) 0.292(2) -0.1470(12) 0.103(4) Uani 0.5 1 d D U P A 2
H13B H -0.0296 0.2891 -0.1927 0.123 Uiso 0.5 1 calc R U P A 2
H13C H 0.0137 0.2183 -0.1115 0.123 Uiso 0.5 1 calc R U P A 2
C14 C 0.0912(9) 0.3611(19) -0.1979(7) 0.099(3) Uani 0.5 1 d D U P A 1
H14A H 0.0957 0.3170 -0.2461 0.119 Uiso 0.5 1 calc R U P A 1
C14' C 0.0764(9) 0.2900(15) -0.1778(9) 0.105(3) Uani 0.5 1 d D U P A 2
H14B H 0.0741 0.2165 -0.2148 0.126 Uiso 0.5 1 calc R U P A 2
C15 C 0.1600(6) 0.3628(17) -0.1260(6) 0.093(3) Uani 0.5 1 d D U P A 1
H15A H 0.1801 0.2762 -0.1185 0.112 Uiso 0.5 1 calc R U P A 1
H15B H 0.1916 0.4225 -0.1384 0.112 Uiso 0.5 1 calc R U P A 1
C15' C 0.1405(7) 0.2821(12) -0.1013(8) 0.097(3) Uani 0.5 1 d D U P A 2
H15C H 0.1806 0.2732 -0.1179 0.117 Uiso 0.5 1 calc R U P A 2
H15D H 0.1376 0.2057 -0.0695 0.117 Uiso 0.5 1 calc R U P A 2
C16 C 0.0796(11) 0.515(2) -0.2125(9) 0.095(3) Uani 0.5 1 d D U P A 1
H16A H 0.1194 0.5546 -0.2204 0.114 Uiso 0.5 1 calc R U P A 1
H16B H 0.0406 0.5310 -0.2607 0.114 Uiso 0.5 1 calc R U P A 1
C16' C 0.0904(12) 0.421(2) -0.2151(11) 0.105(3) Uani 0.5 1 d D U P A 2
H16C H 0.1379 0.4254 -0.2119 0.125 Uiso 0.5 1 calc R U P A 2
H16D H 0.0626 0.4260 -0.2722 0.125 Uiso 0.5 1 calc R U P A 2
C17 C 0.0675(7) 0.5726(13) -0.1374(7) 0.102(3) Uani 0.5 1 d D U P A 1
H17A H 0.0566 0.6658 -0.1459 0.123 Uiso 0.5 1 calc R U P A 1
C17' C 0.0737(8) 0.5360(15) -0.1687(7) 0.105(3) Uani 0.5 1 d D U P A 2
H17B H 0.0743 0.6145 -0.2007 0.126 Uiso 0.5 1 calc R U P A 2
C18 C 0.1260(7) 0.5521(11) -0.0560(8) 0.096(3) Uani 0.5 1 d D U P A 1
H18A H 0.1110 0.5769 -0.0106 0.116 Uiso 0.5 1 calc R U P A 1
H18B H 0.1647 0.6062 -0.0547 0.116 Uiso 0.5 1 calc R U P A 1
C18' C 0.1457(6) 0.5277(12) -0.1003(9) 0.100(3) Uani 0.5 1 d D U P A 2
H18C H 0.1813 0.5222 -0.1251 0.120 Uiso 0.5 1 calc R U P A 2
H18D H 0.1536 0.6053 -0.0663 0.120 Uiso 0.5 1 calc R U P A 2
C19 C 0.0049(8) 0.4963(19) -0.1358(13) 0.104(3) Uani 0.5 1 d D U P A 1
H19A H -0.0181 0.5455 -0.1047 0.125 Uiso 0.5 1 calc R U P A 1
H19D H -0.0262 0.4886 -0.1912 0.125 Uiso 0.5 1 calc R U P A 1
C19' C 0.0207(8) 0.561(2) -0.1246(12) 0.106(4) Uani 0.5 1 d D U P A 2
H19B H 0.0377 0.6191 -0.0779 0.127 Uiso 0.5 1 calc R U P A 2
H19C H -0.0226 0.5929 -0.1611 0.127 Uiso 0.5 1 calc R U P A 2
C20 C 0.4001(4) 0.5704(10) 0.1425(5) 0.079(3) Uani 1 1 d . . . . .
H20A H 0.4300 0.5102 0.1811 0.095 Uiso 1 1 calc R U . . .
H20B H 0.3837 0.6350 0.1726 0.095 Uiso 1 1 calc R U . . .
C21 C 0.4369(5) 0.6346(9) 0.0927(6) 0.092(3) Uani 1 1 d . . . . .
H21A H 0.4534 0.7200 0.1148 0.111 Uiso 1 1 calc R U . . .
H21B H 0.4755 0.5820 0.0915 0.111 Uiso 1 1 calc R U . . .
C22 C 0.3878(5) 0.6466(12) 0.0118(6) 0.122(5) Uani 1 1 d . . . . .
H22A H 0.4085 0.6214 -0.0287 0.146 Uiso 1 1 calc R U . . .
H22B H 0.3727 0.7366 0.0016 0.146 Uiso 1 1 calc R U . . .
C23 C 0.3285(4) 0.5602(13) 0.0056(5) 0.112(4) Uani 1 1 d . . . . .
H23A H 0.2867 0.6107 -0.0083 0.134 Uiso 1 1 calc R U . . .
H23B H 0.3237 0.4938 -0.0358 0.134 Uiso 1 1 calc R U . . .
C24 C 0.4304(4) 0.2546(11) 0.0795(5) 0.084(3) Uani 1 1 d . U . . .
H24A H 0.4227 0.3491 0.0792 0.101 Uiso 1 1 calc R U . . .
C25 C 0.4185(7) 0.2175(16) -0.0075(6) 0.150(5) Uani 1 1 d . U . . .
H25A H 0.3714 0.2312 -0.0387 0.224 Uiso 1 1 calc R U . . .
H25B H 0.4466 0.2705 -0.0294 0.224 Uiso 1 1 calc R U . . .
H25C H 0.4299 0.1271 -0.0103 0.224 Uiso 1 1 calc R U . . .
C26 C 0.5032(5) 0.2344(16) 0.1293(7) 0.147(5) Uani 1 1 d . U . . .
H26A H 0.5099 0.2587 0.1849 0.221 Uiso 1 1 calc R U . . .
H26B H 0.5149 0.1441 0.1272 0.221 Uiso 1 1 calc R U . . .
H26C H 0.5317 0.2874 0.1081 0.221 Uiso 1 1 calc R U . . .

loop_
_atom_site_aniso_label
_atom_site_aniso_U_11
_atom_site_aniso_U_22
_atom_site_aniso_U_33
_atom_site_aniso_U_23
_atom_site_aniso_U_13
_atom_site_aniso_U_12
Ta1 0.04437(14) 0.04226(14) 0.03964(13) 0.00428(12) 0.01175(9) -0.00526(13)
N1 0.059(3) 0.043(3) 0.040(3) 0.006(2) 0.012(2) -0.003(3)
N2 0.045(3) 0.045(3) 0.040(2) 0.000(2) 0.009(2) -0.005(2)
O1 0.049(2) 0.066(3) 0.052(2) 0.015(2) 0.011(2) -0.013(2)
B3 0.056(4) 0.057(5) 0.050(4) 0.014(4) 0.006(3) 0.000(4)
B4 0.056(4) 0.043(5) 0.060(4) -0.001(4) 0.006(4) 0.008(4)
B5 0.053(4) 0.033(4) 0.081(5) 0.000(4) 0.018(4) -0.007(3)
B6 0.099(7) 0.052(6) 0.062(5) 0.015(4) 0.021(5) 0.008(5)
B7 0.057(5) 0.064(6) 0.074(5) 0.009(5) 0.011(4) 0.009(4)
B8 0.071(6) 0.058(6) 0.084(6) 0.002(5) 0.023(5) 0.009(5)
B9 0.097(8) 0.042(5) 0.122(9) -0.005(6) -0.006(7) -0.004(6)
B10 0.090(7) 0.045(5) 0.090(6) 0.018(5) 0.039(5) -0.004(5)
B11 0.093(7) 0.040(5) 0.082(6) 0.010(5) 0.012(5) 0.004(5)
C1 0.064(4) 0.033(3) 0.056(4) 0.008(3) 0.026(3) -0.003(3)
C2 0.068(5) 0.060(5) 0.050(4) 0.008(3) 0.010(3) 0.006(4)
C3 0.099(6) 0.056(5) 0.068(4) 0.012(4) 0.049(4) -0.011(4)
C4 0.070(4) 0.046(4) 0.052(3) 0.005(3) 0.033(3) -0.004(3)
C5 0.080(5) 0.058(5) 0.046(3) -0.007(3) 0.005(3) -0.010(4)
C6 0.135(8) 0.075(6) 0.050(4) -0.007(4) 0.031(5) -0.007(6)
C7 0.145(9) 0.085(7) 0.073(5) -0.016(5) 0.045(6) 0.017(7)
C8 0.112(7) 0.055(6) 0.092(6) -0.003(4) 0.047(6) 0.016(5)
C9 0.085(5) 0.052(5) 0.056(4) 0.001(3) 0.020(4) 0.006(4)
C10 0.054(3) 0.102(5) 0.049(3) 0.011(3) 0.014(3) 0.015(3)
C11 0.068(5) 0.117(7) 0.074(5) 0.013(6) 0.010(5) 0.009(5)
C11' 0.070(5) 0.118(6) 0.071(5) 0.006(5) 0.012(4) 0.014(5)
C12 0.078(5) 0.125(7) 0.083(5) 0.006(5) 0.012(4) 0.008(5)
C12' 0.074(4) 0.120(6) 0.081(4) 0.009(5) 0.013(4) 0.016(5)
C13 0.082(5) 0.127(6) 0.088(5) 0.006(5) 0.007(5) 0.006(5)
C13' 0.086(6) 0.129(7) 0.082(6) 0.002(6) 0.012(5) 0.009(6)
C14 0.089(4) 0.126(6) 0.073(5) 0.016(5) 0.014(4) 0.021(5)
C14' 0.085(5) 0.130(6) 0.086(5) 0.003(5) 0.007(5) 0.016(5)
C15 0.079(5) 0.124(6) 0.065(5) 0.010(5) 0.007(4) 0.023(5)
C15' 0.081(5) 0.124(7) 0.069(5) -0.002(5) 0.000(5) 0.021(6)
C16 0.088(5) 0.119(6) 0.065(5) 0.014(5) 0.007(5) 0.017(5)
C16' 0.092(5) 0.131(6) 0.078(5) 0.014(5) 0.010(4) 0.019(5)
C17 0.088(5) 0.121(6) 0.081(5) 0.009(5) 0.006(5) 0.022(5)
C17' 0.092(4) 0.124(6) 0.081(5) 0.016(5) 0.003(4) 0.016(5)
C18 0.083(5) 0.115(6) 0.073(5) 0.008(5) 0.000(5) 0.018(5)
C18' 0.086(5) 0.120(6) 0.076(5) 0.020(5) 0.002(4) 0.012(5)
C19 0.083(5) 0.126(7) 0.087(5) 0.011(6) 0.007(5) 0.015(5)
C19' 0.082(5) 0.124(7) 0.091(5) 0.011(6) 0.000(5) 0.012(6)
C20 0.072(5) 0.086(7) 0.077(5) -0.003(5) 0.022(4) -0.032(5)
C21 0.069(5) 0.081(7) 0.125(8) 0.022(6) 0.031(5) -0.021(5)
C22 0.103(8) 0.146(12) 0.111(8) 0.065(7) 0.028(6) -0.045(7)
C23 0.079(6) 0.170(12) 0.080(6) 0.075(7) 0.017(5) -0.015(7)
C24 0.060(4) 0.111(8) 0.090(5) 0.024(5) 0.037(4) 0.014(5)
C25 0.169(10) 0.199(13) 0.114(7) 0.032(8) 0.091(7) -0.041(10)
C26 0.071(6) 0.203(13) 0.162(9) 0.068(10) 0.031(6) -0.005(8)

loop_
_atom_type_symbol
_atom_type_description
_atom_type_scat_dispersion_real
_atom_type_scat_dispersion_imag
_atom_type_scat_source
C C 0.0033 0.0016 'International Tables Vol C Tables 4.2.6.8 and 6.1.1.4'
H H 0.0000 0.0000 'International Tables Vol C Tables 4.2.6.8 and 6.1.1.4'
N N 0.0061 0.0033 'International Tables Vol C Tables 4.2.6.8 and 6.1.1.4'
B B 0.0013 0.0007 'International Tables Vol C Tables 4.2.6.8 and 6.1.1.4'
Ta Ta -0.7052 6.5227 'International Tables Vol C Tables 4.2.6.8 and 6.1.1.4'
O O 0.0106 0.0060 'International Tables Vol C Tables 4.2.6.8 and 6.1.1.4'

loop_
_geom_angle_atom_site_label_1
_geom_angle_atom_site_label_2
_geom_angle_atom_site_label_3
_geom_angle
N2 Ta1 C4 100.3(2)
N2 Ta1 O1 92.4(2)
C4 Ta1 O1 120.9(2)
N2 Ta1 N1 105.6(2)
C4 Ta1 N1 38.7(2)
O1 Ta1 N1 82.25(19)
N2 Ta1 B5 98.5(3)
C4 Ta1 B5 81.4(3)
O1 Ta1 B5 153.0(3)
N1 Ta1 B5 117.8(3)
N2 Ta1 C1 133.9(2)
C4 Ta1 C1 62.6(2)
O1 Ta1 C1 133.57(19)
N1 Ta1 C1 87.0(2)
B5 Ta1 C1 39.8(3)
N2 Ta1 B4 94.3(3)
C4 Ta1 B4 122.4(3)
O1 Ta1 B4 113.6(3)
N1 Ta1 B4 154.3(2)
B5 Ta1 B4 41.3(3)
C1 Ta1 B4 67.3(3)
N2 Ta1 C2 159.8(3)
C4 Ta1 C2 88.7(2)
O1 Ta1 C2 98.4(2)
N1 Ta1 C2 92.8(2)
B5 Ta1 C2 64.7(3)
C1 Ta1 C2 37.0(2)
B4 Ta1 C2 65.8(3)
N2 Ta1 B3 126.0(2)
C4 Ta1 B3 126.8(2)
O1 Ta1 B3 85.1(2)
N1 Ta1 B3 127.2(2)
B5 Ta1 B3 68.5(3)
C1 Ta1 B3 66.3(2)
B4 Ta1 B3 41.0(3)
C2 Ta1 B3 39.2(2)
C4 N1 C5 115.9(5)
C4 N1 C9 110.9(5)
C5 N1 C9 108.5(6)
C4 N1 Ta1 67.0(3)
C5 N1 Ta1 131.5(4)
C9 N1 Ta1 115.0(4)
C10 N2 Ta1 169.1(5)
C20 O1 C23 108.2(6)
C20 O1 Ta1 129.8(4)
C23 O1 Ta1 121.5(5)
C24 B3 C2 127.0(7)
C24 B3 B7 115.6(6)
C2 B3 B7 57.0(5)
C24 B3 B4 127.5(6)
C2 B3 B4 101.9(6)
B7 B3 B4 106.0(6)
C24 B3 B8 117.7(8)
C2 B3 B8 100.9(6)
B7 B3 B8 57.4(5)
B4 B3 B8 61.5(5)
C24 B3 Ta1 112.0(6)
C2 B3 Ta1 68.4(4)
B7 B3 Ta1 121.8(5)
B4 B3 Ta1 65.7(4)
B8 B3 Ta1 122.2(5)
B5 B4 B9 58.7(5)
B5 B4 B3 107.1(6)
B9 B4 B3 107.6(6)
B5 B4 B8 104.5(6)
B9 B4 B8 58.9(5)
B3 B4 B8 59.4(5)
B5 B4 Ta1 66.9(4)
B9 B4 Ta1 123.3(6)
B3 B4 Ta1 73.3(4)
B8 B4 Ta1 127.1(5)
B5 B4 H4 125.8
B9 B4 H4 120.5
B3 B4 H4 120.9
B8 B4 H4 120.2
Ta1 B4 H4 103.1
C1 B5 B9 107.3(6)
C1 B5 B4 108.1(6)
B9 B5 B4 62.0(6)
C1 B5 B10 60.0(5)
B9 B5 B10 61.9(6)
B4 B5 B10 113.2(7)
C1 B5 Ta1 71.5(3)
B9 B5 Ta1 131.0(6)
B4 B5 Ta1 71.8(4)
B10 B5 Ta1 130.5(5)
C1 B5 H5 124.6
B9 B5 H5 117.6
B4 B5 H5 120.5
B10 B5 H5 115.9
Ta1 B5 H5 98.7
C1 B6 C2 55.6(4)
C1 B6 B10 58.8(5)
C2 B6 B10 103.3(6)
C1 B6 B7 101.3(6)
C2 B6 B7 57.1(5)
B10 B6 B7 105.8(6)
C1 B6 B11 103.3(6)
C2 B6 B11 103.4(6)
B10 B6 B11 59.1(6)
B7 B6 B11 59.7(6)
C1 B6 H6 126.0
C2 B6 H6 125.7
B10 B6 H6 122.8
B7 B6 H6 124.1
B11 B6 H6 123.4
C2 B7 B8 106.5(6)
C2 B7 B3 60.0(5)
B8 B7 B3 61.7(5)
C2 B7 B11 105.6(7)
B8 B7 B11 61.5(5)
B3 B7 B11 111.6(6)
C2 B7 B6 59.1(5)
B8 B7 B6 110.6(7)
B3 B7 B6 111.3(6)
B11 B7 B6 60.4(6)
C2 B7 H7 124.5
B8 B7 H7 120.7
B3 B7 H7 118.8
B11 B7 H7 121.2
B6 B7 H7 120.1
B7 B8 B9 107.8(8)
B7 B8 B11 61.2(5)
B9 B8 B11 60.3(6)
B7 B8 B3 61.0(5)
B9 B8 B3 107.5(7)
B11 B8 B3 110.8(7)
B7 B8 B4 107.0(7)
B9 B8 B4 59.0(5)
B11 B8 B4 108.2(7)
B3 B8 B4 59.1(5)
B7 B8 H8 121.5
B9 B8 H8 122.5
B11 B8 H8 120.0
B3 B8 H8 120.9
B4 B8 H8 123.0
B5 B9 B8 107.4(7)
B5 B9 B4 59.2(5)
B8 B9 B4 62.2(6)
B5 B9 B10 60.3(6)
B8 B9 B10 108.1(7)
B4 B9 B10 109.6(7)
B5 B9 B11 107.1(7)
B8 B9 B11 60.3(6)
B4 B9 B11 110.7(7)
B10 B9 B11 59.3(6)
B5 B9 H9 122.9
B8 B9 H9 121.3
B4 B9 H9 119.7
B10 B9 H9 121.5
B11 B9 H9 121.4
C1 B10 B5 56.9(4)
C1 B10 B11 103.8(7)
B5 B10 B11 106.0(7)
C1 B10 B6 57.9(5)
B5 B10 B6 105.5(6)
B11 B10 B6 60.7(6)
C1 B10 B9 101.8(6)
B5 B10 B9 57.8(5)
B11 B10 B9 60.4(6)
B6 B10 B9 107.6(7)
C1 B10 H10 126.3
B5 B10 H10 123.8
B11 B10 H10 122.2
B6 B10 H10 121.7
B9 B10 H10 123.4
B10 B11 B7 106.7(7)
B10 B11 B9 60.3(6)
B7 B11 B9 104.0(7)
B10 B11 B8 108.1(6)
B7 B11 B8 57.3(5)
B9 B11 B8 59.4(6)
B10 B11 B6 60.1(6)
B7 B11 B6 59.9(5)
B9 B11 B6 107.1(7)
B8 B11 B6 106.8(7)
B10 B11 H11 121.2
B7 B11 H11 124.2
B9 B11 H11 123.1
B8 B11 H11 122.6
B6 B11 H11 121.7
C3 C1 C2 122.3(6)
C3 C1 B5 115.0(6)
C2 C1 B5 109.8(5)
C3 C1 B6 121.8(6)
C2 C1 B6 62.8(5)
B5 C1 B6 115.0(6)
C3 C1 B10 119.2(6)
C2 C1 B10 112.6(6)
B5 C1 B10 63.1(5)
B6 C1 B10 63.3(5)
C3 C1 Ta1 89.3(4)
C2 C1 Ta1 74.7(3)
B5 C1 Ta1 68.6(3)
B6 C1 Ta1 136.1(5)
B10 C1 Ta1 130.7(5)
C1 C2 B7 111.3(7)
C1 C2 B6 61.6(5)
B7 C2 B6 63.8(6)
C1 C2 B3 113.1(5)
B7 C2 B3 63.1(5)
B6 C2 B3 117.8(7)
C1 C2 Ta1 68.3(3)
B7 C2 Ta1 131.1(4)
B6 C2 Ta1 128.7(5)
B3 C2 Ta1 72.4(4)
C1 C2 H2 122.7
B7 C2 H2 115.7
B6 C2 H2 114.1
B3 C2 H2 116.3
Ta1 C2 H2 101.1
C4 C3 C1 105.2(5)
C4 C3 H3A 110.7
C1 C3 H3A 110.7
C4 C3 H3B 110.7
C1 C3 H3B 110.7
H3A C3 H3B 108.8
N1 C4 C3 118.8(6)
N1 C4 Ta1 74.3(3)
C3 C4 Ta1 101.8(5)
N1 C4 H4A 107.6
C3 C4 H4A 107.6
Ta1 C4 H4A 42.9
N1 C4 H4B 107.6
C3 C4 H4B 107.6
Ta1 C4 H4B 144.1
H4A C4 H4B 107.0
N1 C5 C6 113.0(6)
N1 C5 H5A 109.0
C6 C5 H5A 109.0
N1 C5 H5B 109.0
C6 C5 H5B 109.0
H5A C5 H5B 107.8
C5 C6 C7 109.0(7)
C5 C6 H6A 109.9
C7 C6 H6A 109.9
C5 C6 H6B 109.9
C7 C6 H6B 109.9
H6A C6 H6B 108.3
C8 C7 C6 109.3(8)
C8 C7 H7A 109.8
C6 C7 H7A 109.8
C8 C7 H7B 109.8
C6 C7 H7B 109.8
H7A C7 H7B 108.3
C7 C8 C9 112.6(8)
C7 C8 H8A 109.1
C9 C8 H8A 109.1
C7 C8 H8B 109.1
C9 C8 H8B 109.1
H8A C8 H8B 107.8
N1 C9 C8 113.9(6)
N1 C9 H9A 108.8
C8 C9 H9A 108.8
N1 C9 H9B 108.8
C8 C9 H9B 108.8
H9A C9 H9B 107.7
N2 C10 C11 109.5(7)
N2 C10 C11' 112.5(7)
N2 C10 C15 111.3(6)
C11 C10 C15 118.0(11)
N2 C10 C18' 113.6(6)
C11' C10 C18' 105.5(11)
N2 C10 C15' 108.6(6)
C11' C10 C15' 106.6(11)
C18' C10 C15' 109.8(6)
N2 C10 C18 107.0(6)
C11 C10 C18 100.8(10)
C15 C10 C18 109.4(6)
C10 C11 C12 111.7(9)
C10 C11 H11A 109.3
C12 C11 H11A 109.3
C10 C11 H11B 109.3
C12 C11 H11B 109.3
H11A C11 H11B 107.9
C10 C11' C12' 111.5(9)
C10 C11' H11C 109.3
C12' C11' H11C 109.3
C10 C11' H11D 109.3
C12' C11' H11D 109.3
H11C C11' H11D 108.0
C19 C12 C13 94.2(17)
C19 C12 C11 116.8(12)
C13 C12 C11 104.2(12)
C19 C12 H12A 113.2
C13 C12 H12A 113.2
C11 C12 H12A 113.2
C19' C12' C13' 133(2)
C19' C12' C11' 100.2(13)
C13' C12' C11' 108.3(13)
C19' C12' H12B 104.0
C13' C12' H12B 104.0
C11' C12' H12B 104.0
C14 C13 C12 119.3(15)
C14 C13 H13A 107.5
C12 C13 H13A 107.5
C14 C13 H13D 107.5
C12 C13 H13D 107.5
H13A C13 H13D 107.0
C12' C13' C14' 104.9(14)
C12' C13' H13B 110.8
C14' C13' H13B 110.8
C12' C13' H13C 110.8
C14' C13' H13C 110.8
H13B C13' H13C 108.8
C13 C14 C15 112.0(13)
C13 C14 C16 109.7(15)
C15 C14 C16 99.6(13)
C13 C14 H14A 111.7
C15 C14 H14A 111.7
C16 C14 H14A 111.7
C15' C14' C16' 100.2(13)
C15' C14' C13' 107.1(13)
C16' C14' C13' 114.8(15)
C15' C14' H14B 111.4
C16' C14' H14B 111.4
C13' C14' H14B 111.4
C10 C15 C14 109.2(7)
C10 C15 H15A 109.8
C14 C15 H15A 109.8
C10 C15 H15B 109.8
C14 C15 H15B 109.8
H15A C15 H15B 108.3
C14' C15' C10 110.5(7)
C14' C15' H15C 109.5
C10 C15' H15C 109.5
C14' C15' H15D 109.6
C10 C15' H15D 109.5
H15C C15' H15D 108.1
C17 C16 C14 107.8(13)
C17 C16 H16A 110.2
C14 C16 H16A 110.2
C17 C16 H16B 110.2
C14 C16 H16B 110.2
H16A C16 H16B 108.5
C17' C16' C14' 109.8(15)
C17' C16' H16C 109.7
C14' C16' H16C 109.7
C17' C16' H16D 109.7
C14' C16' H16D 109.7
H16C C16' H16D 108.2
C19 C17 C16 101.3(16)
C19 C17 C18 109.5(8)
C16 C17 C18 115.3(11)
C19 C17 H17A 110.1
C16 C17 H17A 110.1
C18 C17 H17A 110.1
C16' C17' C19' 135.1(17)
C16' C17' C18' 91.8(11)
C19' C17' C18' 106.8(7)
C16' C17' H17B 106.5
C19' C17' H17B 106.5
C18' C17' H17B 106.5
C17 C18 C10 108.9(6)
C17 C18 H18A 109.9
C10 C18 H18A 109.9
C17 C18 H18B 109.9
C10 C18 H18B 109.9
H18A C18 H18B 108.3
C10 C18' C17' 108.4(7)
C10 C18' H18C 110.0
C17' C18' H18C 110.0
C10 C18' H18D 110.0
C17' C18' H18D 110.0
H18C C18' H18D 108.4
C12 C19 C17 114.1(12)
C12 C19 H19A 108.7
C17 C19 H19A 108.7
C12 C19 H19D 108.7
C17 C19 H19D 108.7
H19A C19 H19D 107.6
C12' C19' C17' 93.6(14)
C12' C19' H19B 113.0
C17' C19' H19B 113.0
C12' C19' H19C 113.0
C17' C19' H19C 113.0
H19B C19' H19C 110.4
O1 C20 C21 106.5(6)
O1 C20 H20A 110.4
C21 C20 H20A 110.4
O1 C20 H20B 110.4
C21 C20 H20B 110.4
H20A C20 H20B 108.6
C22 C21 C20 105.6(7)
C22 C21 H21A 110.6
C20 C21 H21A 110.6
C22 C21 H21B 110.6
C20 C21 H21B 110.6
H21A C21 H21B 108.8
C21 C22 C23 108.9(7)
C21 C22 H22A 109.9
C23 C22 H22A 109.9
C21 C22 H22B 109.9
C23 C22 H22B 109.9
H22A C22 H22B 108.3
O1 C23 C22 105.5(7)
O1 C23 H23A 110.6
C22 C23 H23A 110.6
O1 C23 H23B 110.6
C22 C23 H23B 110.6
H23A C23 H23B 108.8
C26 C24 C25 110.7(9)
C26 C24 B3 116.1(7)
C25 C24 B3 111.8(8)
C26 C24 H24A 105.8
C25 C24 H24A 105.8
B3 C24 H24A 105.8
C24 C25 H25A 109.5
C24 C25 H25B 109.5
H25A C25 H25B 109.5
C24 C25 H25C 109.5
H25A C25 H25C 109.5
H25B C25 H25C 109.5
C24 C26 H26A 109.5
C24 C26 H26B 109.5
H26A C26 H26B 109.5
C24 C26 H26C 109.5
H26A C26 H26C 109.5
H26B C26 H26C 109.5

loop_
_geom_bond_atom_site_label_1
_geom_bond_atom_site_label_2
_geom_bond_distance
Ta1 N2 1.769(5)
Ta1 C4 2.167(7)
Ta1 O1 2.190(4)
Ta1 N1 2.265(5)
Ta1 B5 2.398(8)
Ta1 C1 2.443(6)
Ta1 B4 2.476(8)
Ta1 C2 2.536(7)
Ta1 B3 2.601(9)
N1 C4 1.472(8)
N1 C5 1.476(7)
N1 C9 1.487(9)
N2 C10 1.446(7)
O1 C20 1.449(8)
O1 C23 1.457(8)
B3 C24 1.616(12)
B3 C2 1.723(11)
B3 B7 1.774(12)
B3 B4 1.782(11)
B3 B8 1.786(13)
B4 B5 1.720(13)
B4 B9 1.767(13)
B4 B8 1.824(12)
B4 H4 1.1000
B5 C1 1.650(10)
B5 B9 1.711(13)
B5 B10 1.755(12)
B5 H5 1.1000
B6 C1 1.688(11)
B6 C2 1.706(12)
B6 B10 1.781(14)
B6 B7 1.783(14)
B6 B11 1.792(14)
B6 H6 1.1000
B7 C2 1.668(12)
B7 B8 1.708(13)
B7 B11 1.779(13)
B7 H7 1.1000
B8 B9 1.766(15)
B8 B11 1.783(13)
B8 H8 1.1000
B9 B10 1.782(15)
B9 B11 1.783(13)
B9 H9 1.1000
B10 C1 1.705(11)
B10 B11 1.763(14)
B10 H10 1.1000
B11 H11 1.1000
C1 C3 1.537(10)
C1 C2 1.583(10)
C2 H2 1.1000
C3 C4 1.491(10)
C3 H3A 0.9700
C3 H3B 0.9700
C4 H4A 0.9700
C4 H4B 0.9700
C5 C6 1.526(10)
C5 H5A 0.9700
C5 H5B 0.9700
C6 C7 1.541(13)
C6 H6A 0.9700
C6 H6B 0.9700
C7 C8 1.494(12)
C7 H7A 0.9700
C7 H7B 0.9700
C8 C9 1.537(11)
C8 H8A 0.9700
C8 H8B 0.9700
C9 H9A 0.9700
C9 H9B 0.9700
C10 C11 1.516(9)
C10 C11' 1.518(9)
C10 C15 1.521(9)
C10 C18' 1.531(9)
C10 C15' 1.545(9)
C10 C18 1.551(9)
C11 C12 1.532(9)
C11 H11A 0.9700
C11 H11B 0.9700
C11' C12' 1.537(9)
C11' H11C 0.9700
C11' H11D 0.9700
C12 C19 1.502(10)
C12 C13 1.525(10)
C12 H12A 0.9800
C12' C19' 1.513(10)
C12' C13' 1.517(10)
C12' H12B 0.9800
C13 C14 1.47(3)
C13 H13A 0.9700
C13 H13D 0.9700
C13' C14' 1.58(3)
C13' H13B 0.9700
C13' H13C 0.9700
C14 C15 1.558(9)
C14 C16 1.60(2)
C14 H14A 0.9800
C14' C15' 1.542(9)
C14' C16' 1.56(3)
C14' H14B 0.9800
C15 H15A 0.9700
C15 H15B 0.9700
C15' H15C 0.9700
C15' H15D 0.9700
C16 C17 1.524(9)
C16 H16A 0.9700
C16 H16B 0.9700
C16' C17' 1.526(10)
C16' H16C 0.9700
C16' H16D 0.9700
C17 C19 1.523(9)
C17 C18 1.545(9)
C17 H17A 0.9800
C17' C19' 1.551(10)
C17' C18' 1.578(9)
C17' H17B 0.9800
C18 H18A 0.9700
C18 H18B 0.9700
C18' H18C 0.9700
C18' H18D 0.9700
C19 H19A 0.9700
C19 H19D 0.9700
C19' H19B 0.9700
C19' H19C 0.9700
C20 C21 1.480(11)
C20 H20A 0.9700
C20 H20B 0.9700
C21 C22 1.445(12)
C21 H21A 0.9700
C21 H21B 0.9700
C22 C23 1.491(12)
C22 H22A 0.9700
C22 H22B 0.9700
C23 H23A 0.9700
C23 H23B 0.9700
C24 C26 1.489(11)
C24 C25 1.494(13)
C24 H24A 0.9800
C25 H25A 0.9600
C25 H25B 0.9600
C25 H25C 0.9600
C26 H26A 0.9600
C26 H26B 0.9600
C26 H26C 0.9600

loop_
_platon_squeeze_void_nr
_platon_squeeze_void_average_x
_platon_squeeze_void_average_y
_platon_squeeze_void_average_z
_platon_squeeze_void_volume
_platon_squeeze_void_count_electrons
_platon_squeeze_void_content
1 0.000 0.000 0.000 343 68 ' '
2 0.500 0.000 1.000 86 7 ' '
3 1.000 0.500 0.500 343 68 ' '
4 0.500 0.500 0.500 86 7 ' '
